data_1506605
loop_
_publ_author_name
'Cammidge, Andrew N.'
'Scaife, Peter J.'
'Berber, G\^ulen'
'Hughes, David L.'

_publ_section_title
;
 Cofacial porphyrin-ferrocene dyads and a new class of conjugated
 porphyrin.
;
_journal_issue 16
_journal_name_full 'Organic letters'
_journal_page_first 3413
_journal_page_last 3416
_journal_paper_doi 10.1021/ol050962g
_journal_volume 7
_journal_year 2005
_chemical_formula_moiety 'C57 H38 N4 Zn'
_chemical_formula_structural '[Zn (Ph3RPor)]'
_chemical_formula_sum 'C57 H38 N4 Zn'
_chemical_formula_weight 844.28
_chemical_name_systematic
; 
 ? 
;
_space_group_IT_number 14
_symmetry_cell_setting monoclinic
_symmetry_space_group_name_Hall '-P 2yab'
_symmetry_space_group_name_H-M 'P 1 21/a 1'
_atom_sites_solution_hydrogens geom
_atom_sites_solution_primary direct
_atom_sites_solution_secondary difmap
_audit_creation_method SHELXL-97
_cell_angle_alpha 90.00
_cell_angle_beta 92.7860(10)
_cell_angle_gamma 90.00
_cell_formula_units_Z 4
_cell_length_a 14.1517(4)
_cell_length_b 11.8995(3)
_cell_length_c 24.3178(5)
_cell_measurement_temperature 140(1)
_cell_volume 4090.23(18)
_computing_cell_refinement 'Bruker SMART (2003)'
_computing_data_collection 'Bruker SMART (2003)'
_computing_data_reduction 'Bruker SAINT (2003)'
_computing_molecular_graphics 'ORTEP (Johnson, 1971)'
_computing_publication_material 'SHELXL-97 (Sheldrick, 1997)'
_computing_structure_refinement 'SHELXL-97 (Sheldrick, 1997)'
_computing_structure_solution 'SHELXS-97 (Sheldrick, 1990)'
_diffrn_ambient_temperature 140(1)
_diffrn_detector_area_resol_mean 83.33
_diffrn_measured_fraction_theta_full 0.996
_diffrn_measured_fraction_theta_max 0.996
_diffrn_measurement_device '\k-geometry diffractometer'
_diffrn_measurement_device_type 'Bruker Nonius Kappa APEX I'
_diffrn_measurement_method 'omega and phi scans'
_diffrn_radiation_collimation 'double pin-hole collimator'
_diffrn_radiation_monochromator 'horizontally or vertically mounted graphite crystal'
_diffrn_radiation_probe x-ray
_diffrn_radiation_type MoK\a
_diffrn_radiation_wavelength 0.71073
_diffrn_reflns_av_R_equivalents 0.0229
_diffrn_reflns_av_sigmaI/netI 0.0280
_diffrn_reflns_limit_h_max 17
_diffrn_reflns_limit_h_min -12
_diffrn_reflns_limit_k_max 14
_diffrn_reflns_limit_k_min -13
_diffrn_reflns_limit_l_max 30
_diffrn_reflns_limit_l_min -30
_diffrn_reflns_number 24163
_diffrn_reflns_theta_full 26.44
_diffrn_reflns_theta_max 26.44
_diffrn_reflns_theta_min 2.24
_diffrn_source 'sealed tube'
_diffrn_source_current 40
_diffrn_source_power 2000
_diffrn_source_voltage 50
_exptl_absorpt_coefficient_mu 0.647
_exptl_absorpt_correction_type none
_exptl_crystal_colour deep-red
_exptl_crystal_density_diffrn 1.371
_exptl_crystal_density_method 'not measured'
_exptl_crystal_description plate
_exptl_crystal_F_000 1752
_exptl_crystal_size_max 0.4
_exptl_crystal_size_mid 0.3
_exptl_crystal_size_min 0.2
_refine_diff_density_max 0.495
_refine_diff_density_min -0.450
_refine_diff_density_rms 0.060
_refine_ls_extinction_method none
_refine_ls_goodness_of_fit_ref 1.038
_refine_ls_hydrogen_treatment constr
_refine_ls_matrix_type full
_refine_ls_number_parameters 609
_refine_ls_number_reflns 8387
_refine_ls_number_restraints 0
_refine_ls_restrained_S_all 1.038
_refine_ls_R_factor_all 0.0574
_refine_ls_R_factor_gt 0.0418
_refine_ls_shift/su_max 0.009
_refine_ls_shift/su_mean 0.000
_refine_ls_structure_factor_coef Fsqd
_refine_ls_weighting_details 'calc w=1/[\s^2^(Fo^2^)+(0.0503P)^2^+4.3884P] where P=(Fo^2^+2Fc^2^)/3'
_refine_ls_weighting_scheme calc
_refine_ls_wR_factor_gt 0.1052
_refine_ls_wR_factor_ref 0.1157
_reflns_number_gt 6730
_reflns_number_total 8387
_reflns_threshold_expression I>2sigma(I)
_cod_data_source_file ol050962gsi20050429_073318.cif
_cod_data_source_block peters1
_cod_depositor_comments
;
The following automatic conversions were performed:

'_diffrn_radiation_probe' value 'X-ray' changed to 'x-ray' according
to /home/saulius/struct/CIF-dictionaries/cif_core.dic dictionary
named 'cif_core.dic' version 2.4.1 from 2010-06-29.

Automatic conversion script
Id: cif_fix_values 1715 2011-07-08 13:25:40Z adriana 
;
_cod_original_sg_symbol_H-M P2(1)/a
_cod_database_code 1506605

loop_
_symmetry_equiv_pos_as_xyz
'x, y, z'
'x+1/2, -y+1/2, z'
'-x, -y, -z'
'-x-1/2, y-1/2, -z'

loop_
_atom_site_label
_atom_site_type_symbol
_atom_site_fract_x
_atom_site_fract_y
_atom_site_fract_z
_atom_site_U_iso_or_equiv
_atom_site_adp_type
_atom_site_occupancy
_atom_site_symmetry_multiplicity
_atom_site_calc_flag
_atom_site_refinement_flags
_atom_site_disorder_assembly
_atom_site_disorder_group
Zn Zn 0.487079(19) 0.72931(2) 0.757912(10) 0.02738(9) Uani 1 1 d . A .
N11 N 0.42562(14) 0.87904(16) 0.73576(7) 0.0270(4) Uani 1 1 d . . .
C12 C 0.37564(15) 0.90226(19) 0.68744(9) 0.0248(5) Uani 1 1 d . A .
C13 C 0.33412(17) 1.0124(2) 0.69013(10) 0.0296(5) Uani 1 1 d . . .
H13 H 0.2968 1.0475 0.6626 0.036 Uiso 1 1 calc R . .
C14 C 0.35949(18) 1.0552(2) 0.74002(10) 0.0325(5) Uani 1 1 d . . .
H14 H 0.3435 1.1257 0.7532 0.039 Uiso 1 1 calc R . .
C15 C 0.41581(17) 0.9715(2) 0.76902(9) 0.0295(5) Uani 1 1 d . A .
C16 C 0.44736(18) 0.9797(2) 0.82442(10) 0.0334(5) Uani 1 1 d . . .
C161 C 0.4298(2) 1.0887(2) 0.85340(10) 0.0389(6) Uani 1 1 d . A 1
C162 C 0.3675(2) 1.0952(2) 0.89499(11) 0.0404(6) Uani 1 1 d . A 1
H162 H 0.3356 1.0309 0.9054 0.048 Uiso 1 1 calc R A 1
C163 C 0.3515(2) 1.1955(3) 0.92163(11) 0.0465(7) Uani 1 1 d . A 1
H163 H 0.3109 1.1964 0.9505 0.056 Uiso 1 1 calc R A 1
C164 C 0.3934(3) 1.2926(4) 0.90679(18) 0.0522(11) Uani 0.80 1 d P A 1
H164 H 0.3830 1.3589 0.9258 0.063 Uiso 0.80 1 calc PR A 1
C165 C 0.4519(3) 1.2913(3) 0.86282(18) 0.0556(11) Uani 0.80 1 d P A 1
H165 H 0.4796 1.3576 0.8513 0.067 Uiso 0.80 1 calc PR A 1
C166 C 0.4691(3) 1.1913(3) 0.83589(14) 0.0410(8) Uani 0.80 1 d P A 1
H166 H 0.5072 1.1915 0.8058 0.049 Uiso 0.80 1 calc PR A 1
C16A C 0.4264(17) 1.262(2) 0.9223(9) 0.065(6) Uiso 0.20 1 d P B 2
C16B C 0.514(2) 1.236(2) 0.9032(12) 0.105(8) Uiso 0.20 1 d P B 2
C16C C 0.5188(16) 1.1379(19) 0.8711(9) 0.080(6) Uiso 0.20 1 d P B 2
N21 N 0.51175(15) 0.78767(18) 0.83601(8) 0.0335(5) Uani 1 1 d . . .
C22 C 0.49025(18) 0.8929(2) 0.85538(10) 0.0362(6) Uani 1 1 d . A .
C23 C 0.5189(2) 0.9005(3) 0.91294(11) 0.0476(8) Uani 1 1 d . . .
H23 H 0.5117 0.9624 0.9357 0.057 Uiso 1 1 calc R A .
C24 C 0.5578(2) 0.8020(3) 0.92760(11) 0.0513(8) Uani 1 1 d . A .
H24 H 0.5823 0.7827 0.9625 0.062 Uiso 1 1 calc R . .
C25 C 0.5549(2) 0.7309(3) 0.87920(10) 0.0412(6) Uani 1 1 d . A .
C26 C 0.5939(2) 0.6235(3) 0.87696(10) 0.0423(7) Uani 1 1 d . . .
C261 C 0.6470(3) 0.5822(3) 0.92805(11) 0.0552(9) Uani 1 1 d . A 1
C262 C 0.7278(8) 0.6282(9) 0.9479(4) 0.087(4) Uani 0.75 1 d P A 1
H262 H 0.7500 0.6872 0.9270 0.105 Uiso 0.75 1 calc PR A 1
C263 C 0.7825(4) 0.6030(5) 0.99337(17) 0.0532(12) Uani 0.75 1 d P A 1
H263 H 0.8363 0.6433 1.0047 0.064 Uiso 0.75 1 calc PR A 1
C264 C 0.7490(5) 0.5087(6) 1.02159(19) 0.0587(16) Uani 0.75 1 d P A 1
H264 H 0.7825 0.4822 1.0528 0.070 Uiso 0.75 1 calc PR A 1
C265 C 0.6673(5) 0.4557(5) 1.00333(17) 0.0598(15) Uani 0.75 1 d P A 1
H265 H 0.6462 0.3942 1.0229 0.072 Uiso 0.75 1 calc PR A 1
C266 C 0.6145(3) 0.4911(3) 0.95637(13) 0.0707(11) Uani 1 1 d . A 1
H266 H 0.5592 0.4542 0.9447 0.085 Uiso 1 1 calc R A 1
C26A C 0.7318(14) 0.6460(18) 0.9468(9) 0.023(3) Uiso 0.25 1 d P C 2
C26B C 0.7586(14) 0.5475(18) 1.0043(8) 0.051(5) Uiso 0.25 1 d P C 2
C26C C 0.7092(16) 0.4582(18) 1.0248(9) 0.066(6) Uiso 0.25 1 d P C 2
C26D C 0.6240(17) 0.411(2) 1.0080(10) 0.092(8) Uiso 0.25 1 d P C 2
N31 N 0.54625(14) 0.57756(17) 0.78046(7) 0.0296(4) Uani 1 1 d . . .
C32 C 0.59159(19) 0.5529(2) 0.83027(10) 0.0369(6) Uani 1 1 d . A .
C33 C 0.6403(2) 0.4476(2) 0.82635(10) 0.0415(6) Uani 1 1 d . . .
H33 H 0.6766 0.4127 0.8543 0.050 Uiso 1 1 calc R A .
C34 C 0.62383(19) 0.4083(2) 0.77449(10) 0.0351(6) Uani 1 1 d . A .
H34 H 0.6463 0.3415 0.7602 0.042 Uiso 1 1 calc R . .
C35 C 0.56478(17) 0.4899(2) 0.74574(9) 0.0276(5) Uani 1 1 d . A .
C36 C 0.53527(16) 0.48269(19) 0.68984(9) 0.0242(5) Uani 1 1 d . . .
C361 C 0.55920(16) 0.37824(19) 0.65903(9) 0.0252(5) Uani 1 1 d . A .
C362 C 0.61856(16) 0.3823(2) 0.61496(9) 0.0279(5) Uani 1 1 d . . .
H362 H 0.6437 0.4507 0.6044 0.033 Uiso 1 1 calc R A .
C363 C 0.64042(18) 0.2850(2) 0.58671(10) 0.0338(5) Uani 1 1 d . A .
H363 H 0.6804 0.2886 0.5575 0.041 Uiso 1 1 calc R . .
C364 C 0.60296(19) 0.1827(2) 0.60180(10) 0.0365(6) Uani 1 1 d . . .
H364 H 0.6177 0.1177 0.5828 0.044 Uiso 1 1 calc R A .
C365 C 0.5440(2) 0.1773(2) 0.64491(11) 0.0382(6) Uani 1 1 d . A .
H365 H 0.5187 0.1086 0.6551 0.046 Uiso 1 1 calc R . .
C366 C 0.52190(18) 0.2746(2) 0.67346(10) 0.0323(5) Uani 1 1 d . . .
H366 H 0.4817 0.2703 0.7025 0.039 Uiso 1 1 calc R A .
N41 N 0.45629(12) 0.66782(15) 0.68140(7) 0.0226(4) Uani 1 1 d . . .
C42 C 0.48431(15) 0.56663(18) 0.66064(9) 0.0233(4) Uani 1 1 d . A .
C43 C 0.45118(16) 0.55740(19) 0.60398(9) 0.0248(5) Uani 1 1 d . . .
H43 H 0.4623 0.4978 0.5804 0.030 Uiso 1 1 calc R A .
C44 C 0.40094(15) 0.65126(19) 0.59128(9) 0.0241(5) Uani 1 1 d . A .
H44 H 0.3699 0.6677 0.5577 0.029 Uiso 1 1 calc R . .
C45 C 0.40463(15) 0.72103(18) 0.63987(8) 0.0218(4) Uani 1 1 d . A .
C46 C 0.36249(15) 0.82705(18) 0.64300(9) 0.0231(4) Uani 1 1 d . . .
C461 C 0.30208(15) 0.86389(18) 0.59402(8) 0.0229(4) Uani 1 1 d . A .
C462 C 0.33419(17) 0.95252(19) 0.56351(9) 0.0283(5) Uani 1 1 d . . .
H462 H 0.3878 0.9916 0.5763 0.034 Uiso 1 1 calc R A .
C463 C 0.28805(18) 0.9854(2) 0.51352(10) 0.0327(5) Uani 1 1 d . A .
H463 H 0.3095 1.0475 0.4945 0.039 Uiso 1 1 calc R . .
C464 C 0.21265(18) 0.9267(2) 0.49319(9) 0.0322(5) Uani 1 1 d . . .
H464 H 0.1854 0.9455 0.4588 0.039 Uiso 1 1 calc R A .
C465 C 0.09459(17) 0.7779(2) 0.50036(10) 0.0313(5) Uani 1 1 d . . .
H465 H 0.0698 0.7965 0.4654 0.038 Uiso 1 1 calc R A .
C466 C 0.05424(17) 0.6942(2) 0.52914(10) 0.0327(5) Uani 1 1 d . A .
H466 H 0.0023 0.6553 0.5139 0.039 Uiso 1 1 calc R . .
C467 C 0.09149(16) 0.6665(2) 0.58217(10) 0.0297(5) Uani 1 1 d . . .
H467 H 0.0625 0.6101 0.6017 0.036 Uiso 1 1 calc R A .
C468 C 0.16939(15) 0.72011(19) 0.60612(9) 0.0243(5) Uani 1 1 d . A .
C469 C 0.21627(15) 0.80648(18) 0.57610(8) 0.0229(4) Uani 1 1 d . . .
C470 C 0.17421(16) 0.83700(19) 0.52313(9) 0.0261(5) Uani 1 1 d . A .
C471 C 0.19738(16) 0.6839(2) 0.66350(9) 0.0293(5) Uani 1 1 d . . .
C472 C 0.21796(19) 0.5707(2) 0.67347(12) 0.0397(6) Uani 1 1 d . A .
H472 H 0.2187 0.5200 0.6444 0.048 Uiso 1 1 calc R . .
C473 C 0.2373(2) 0.5344(3) 0.72694(15) 0.0580(9) Uani 1 1 d . . .
C474 C 0.2514(6) 0.4170(8) 0.7488(4) 0.040(2) Uiso 0.45 1 d P A .
C47A C 0.298(2) 0.417(3) 0.7464(14) 0.037(6) Uiso 0.10 1 d P A .
C47B C 0.2616(13) 0.4465(14) 0.7632(7) 0.020(4) Uiso 0.15 1 d P A .
C47C C 0.2620(11) 0.3928(11) 0.7326(6) 0.024(3) Uiso 0.20 1 d P A .
C475 C 0.2306(6) 0.4054(8) 0.7996(4) 0.055(2) Uiso 0.40 1 d P . .
C47D C 0.2309(8) 0.4517(10) 0.8182(4) 0.053(2) Uiso 0.35 1 d P A .
C47E C 0.294(2) 0.464(2) 0.8147(10) 0.063(6) Uiso 0.15 1 d P A .
C476 C 0.2526(6) 0.5286(8) 0.8208(3) 0.0447(17) Uiso 0.45 1 d P A .
C47F C 0.2585(7) 0.5777(9) 0.8304(3) 0.0431(19) Uiso 0.40 1 d P . .
C47G C 0.3024(16) 0.5584(17) 0.8273(8) 0.039(4) Uiso 0.15 1 d P A .
C47H C 0.264(2) 0.641(3) 0.8533(14) 0.093(9) Uiso 0.15 1 d P A 1
C47I C 0.254(3) 0.761(3) 0.8149(16) 0.098(10) Uiso 0.15 1 d P A 1
C477 C 0.2373(2) 0.6102(4) 0.77024(13) 0.0645(10) Uani 1 1 d . A .
C478 C 0.2180(2) 0.7225(3) 0.76081(11) 0.0553(9) Uani 1 1 d . A 2
H478 H 0.2192 0.7733 0.7899 0.075 Uiso 0.85 1 calc PR A 2
C479 C 0.19681(18) 0.7587(2) 0.70733(10) 0.0363(6) Uani 1 1 d . A .
H479 H 0.1821 0.8339 0.7008 0.044 Uiso 1 1 calc R D 2

loop_
_atom_site_aniso_label
_atom_site_aniso_U_11
_atom_site_aniso_U_22
_atom_site_aniso_U_33
_atom_site_aniso_U_23
_atom_site_aniso_U_13
_atom_site_aniso_U_12
Zn 0.03008(16) 0.03251(16) 0.01886(14) -0.00565(10) -0.00592(10) 0.00179(11)
N11 0.0287(10) 0.0299(10) 0.0220(9) -0.0070(8) -0.0025(8) -0.0001(8)
C12 0.0229(11) 0.0273(12) 0.0243(11) -0.0019(9) 0.0007(9) -0.0010(9)
C13 0.0319(13) 0.0279(12) 0.0291(12) -0.0034(9) 0.0013(10) 0.0012(10)
C14 0.0378(14) 0.0267(12) 0.0333(12) -0.0063(10) 0.0049(10) 0.0008(10)
C15 0.0291(12) 0.0331(13) 0.0264(11) -0.0090(9) 0.0019(9) -0.0036(10)
C16 0.0312(13) 0.0412(14) 0.0276(12) -0.0120(10) -0.0003(10) -0.0049(11)
C161 0.0418(15) 0.0452(16) 0.0297(13) -0.0144(11) 0.0019(11) -0.0043(12)
C162 0.0402(15) 0.0441(16) 0.0369(14) -0.0050(12) 0.0017(11) 0.0019(12)
C163 0.0478(17) 0.0571(18) 0.0350(14) -0.0105(13) 0.0040(12) 0.0094(14)
C164 0.058(3) 0.048(3) 0.051(2) -0.027(2) 0.006(2) 0.008(2)
C165 0.069(3) 0.036(2) 0.063(3) -0.0158(18) 0.022(2) -0.0111(18)
C166 0.046(2) 0.0391(18) 0.0391(18) -0.0149(15) 0.0127(15) -0.0077(15)
N21 0.0350(11) 0.0429(12) 0.0219(10) -0.0078(8) -0.0060(8) 0.0028(9)
C22 0.0327(13) 0.0497(16) 0.0257(12) -0.0141(11) -0.0046(10) -0.0007(11)
C23 0.0448(16) 0.067(2) 0.0301(13) -0.0217(13) -0.0124(12) 0.0156(14)
C24 0.0537(18) 0.075(2) 0.0241(13) -0.0156(13) -0.0138(12) 0.0202(16)
C25 0.0405(15) 0.0585(17) 0.0235(12) -0.0085(11) -0.0105(11) 0.0113(13)
C26 0.0470(16) 0.0555(17) 0.0235(12) -0.0028(11) -0.0100(11) 0.0124(13)
C261 0.077(2) 0.064(2) 0.0233(13) -0.0080(13) -0.0131(14) 0.0292(17)
C262 0.088(5) 0.120(8) 0.050(3) -0.040(4) -0.038(3) 0.057(5)
C263 0.059(3) 0.066(3) 0.033(2) -0.013(2) -0.017(2) 0.026(3)
C264 0.084(4) 0.068(4) 0.023(2) 0.002(2) -0.009(2) 0.036(4)
C265 0.096(5) 0.057(3) 0.025(2) 0.0048(19) -0.008(2) 0.029(3)
C266 0.106(3) 0.072(2) 0.0327(16) -0.0040(16) -0.0103(18) 0.026(2)
N31 0.0323(11) 0.0368(11) 0.0190(9) -0.0013(8) -0.0057(8) 0.0024(9)
C32 0.0393(15) 0.0455(15) 0.0250(12) -0.0014(10) -0.0077(10) 0.0066(12)
C33 0.0478(16) 0.0486(16) 0.0271(12) 0.0036(11) -0.0092(11) 0.0128(13)
C34 0.0397(14) 0.0367(14) 0.0282(12) 0.0011(10) -0.0050(10) 0.0060(11)
C35 0.0283(12) 0.0315(12) 0.0226(11) 0.0004(9) -0.0015(9) -0.0007(10)
C36 0.0244(11) 0.0261(11) 0.0218(10) -0.0001(8) -0.0021(9) -0.0021(9)
C361 0.0249(11) 0.0262(12) 0.0238(10) -0.0005(9) -0.0065(9) 0.0017(9)
C362 0.0281(12) 0.0298(12) 0.0253(11) 0.0004(9) -0.0035(9) -0.0002(9)
C363 0.0345(13) 0.0409(15) 0.0260(12) -0.0025(10) 0.0013(10) 0.0058(11)
C364 0.0452(15) 0.0296(13) 0.0340(13) -0.0061(10) -0.0047(11) 0.0116(11)
C365 0.0457(16) 0.0240(13) 0.0450(15) 0.0019(11) 0.0014(12) -0.0004(11)
C366 0.0343(13) 0.0303(13) 0.0326(13) 0.0020(10) 0.0037(10) 0.0016(10)
N41 0.0209(9) 0.0251(10) 0.0213(9) -0.0029(7) -0.0029(7) -0.0008(7)
C42 0.0221(11) 0.0256(11) 0.0220(10) -0.0026(8) -0.0022(8) -0.0036(9)
C43 0.0263(12) 0.0257(11) 0.0220(10) -0.0056(8) -0.0038(9) -0.0018(9)
C44 0.0240(11) 0.0280(12) 0.0197(10) -0.0028(8) -0.0044(8) -0.0012(9)
C45 0.0194(10) 0.0273(11) 0.0182(10) -0.0016(8) -0.0027(8) -0.0033(9)
C46 0.0220(11) 0.0256(11) 0.0216(10) -0.0014(8) -0.0007(8) -0.0032(9)
C461 0.0262(11) 0.0234(11) 0.0190(10) -0.0021(8) -0.0002(8) 0.0030(9)
C462 0.0279(12) 0.0279(12) 0.0293(12) -0.0015(9) 0.0019(9) -0.0007(9)
C463 0.0385(14) 0.0303(13) 0.0296(12) 0.0086(10) 0.0057(10) 0.0034(10)
C464 0.0358(14) 0.0367(14) 0.0237(11) 0.0067(10) -0.0005(10) 0.0099(11)
C465 0.0280(12) 0.0398(14) 0.0254(11) -0.0029(10) -0.0068(9) 0.0075(10)
C466 0.0238(12) 0.0386(14) 0.0350(13) -0.0058(10) -0.0072(10) 0.0006(10)
C467 0.0263(12) 0.0293(13) 0.0333(12) -0.0011(10) 0.0013(10) -0.0012(9)
C468 0.0228(11) 0.0271(12) 0.0230(10) -0.0015(9) 0.0002(8) 0.0042(9)
C469 0.0242(11) 0.0248(11) 0.0195(10) -0.0020(8) -0.0003(8) 0.0056(9)
C470 0.0257(11) 0.0293(12) 0.0230(10) 0.0004(9) -0.0008(9) 0.0074(9)
C471 0.0256(12) 0.0359(13) 0.0262(11) 0.0062(10) 0.0005(9) -0.0029(10)
C472 0.0361(14) 0.0358(14) 0.0467(15) 0.0139(12) -0.0051(12) -0.0056(11)
C473 0.0436(17) 0.066(2) 0.063(2) 0.0380(18) -0.0062(15) -0.0095(15)
C477 0.0458(19) 0.107(3) 0.0404(17) 0.0319(19) 0.0000(14) 0.0023(19)
C478 0.0436(17) 0.098(3) 0.0247(13) -0.0003(15) 0.0040(12) -0.0032(17)
C479 0.0298(13) 0.0526(16) 0.0266(12) -0.0005(11) 0.0032(10) -0.0033(11)

loop_
_atom_type_symbol
_atom_type_description
_atom_type_scat_dispersion_real
_atom_type_scat_dispersion_imag
_atom_type_scat_source
C C 0.0033 0.0016 'International Tables Vol C Tables 4.2.6.8 and 6.1.1.4'
H H 0.0000 0.0000 'International Tables Vol C Tables 4.2.6.8 and 6.1.1.4'
N N 0.0061 0.0033 'International Tables Vol C Tables 4.2.6.8 and 6.1.1.4'
Zn Zn 0.2839 1.4301 'International Tables Vol C Tables 4.2.6.8 and 6.1.1.4'

loop_
_geom_angle_atom_site_label_1
_geom_angle_atom_site_label_2
_geom_angle_atom_site_label_3
_geom_angle
N41 Zn N21 177.09(8)
N41 Zn N11 90.17(7)
N21 Zn N11 90.00(8)
N41 Zn N31 89.68(7)
N21 Zn N31 90.09(8)
N11 Zn N31 178.87(8)
C12 N11 C15 106.28(19)
C12 N11 Zn 126.69(15)
C15 N11 Zn 126.56(15)
N11 C12 C46 125.0(2)
N11 C12 C13 109.85(19)
C46 C12 C13 125.1(2)
C14 C13 C12 107.0(2)
C14 C13 H13 126.5
C12 C13 H13 126.5
C13 C14 C15 107.3(2)
C13 C14 H14 126.4
C15 C14 H14 126.4
N11 C15 C16 125.8(2)
N11 C15 C14 109.5(2)
C16 C15 C14 124.4(2)
C22 C16 C15 125.1(2)
C22 C16 C161 117.5(2)
C15 C16 C161 117.3(2)
C162 C161 C166 116.6(3)
C162 C161 C16 121.3(3)
C166 C161 C16 121.7(2)
C161 C162 C163 121.2(3)
C161 C162 H162 119.4
C163 C162 H162 119.4
C164 C163 C162 121.8(3)
C164 C163 H163 119.1
C162 C163 H163 119.1
C163 C164 C165 118.8(3)
C163 C164 H164 120.6
C165 C164 H164 120.6
C164 C165 C166 120.0(4)
C164 C165 H165 120.0
C166 C165 H165 120.0
C165 C166 C161 121.2(3)
C165 C166 H166 119.4
C161 C166 H166 119.4
C16A C16B C16C 116(3)
C25 N21 C22 106.5(2)
C25 N21 Zn 126.70(17)
C22 N21 Zn 126.76(17)
N21 C22 C16 125.8(2)
N21 C22 C23 109.4(2)
C16 C22 C23 124.8(2)
C24 C23 C22 107.3(2)
C24 C23 H23 126.3
C22 C23 H23 126.3
C23 C24 C25 107.5(2)
C23 C24 H24 126.2
C25 C24 H24 126.2
N21 C25 C26 125.9(2)
N21 C25 C24 109.2(2)
C26 C25 C24 124.9(2)
C25 C26 C32 125.7(2)
C25 C26 C261 116.8(2)
C32 C26 C261 117.5(2)
C262 C261 C266 116.3(5)
C262 C261 C26 123.3(6)
C266 C261 C26 120.4(3)
C261 C262 C263 130.6(9)
C261 C262 H262 114.7
C263 C262 H262 114.7
C262 C263 C264 112.4(7)
C262 C263 H263 123.8
C264 C263 H263 123.8
C265 C264 C263 120.4(4)
C265 C264 H264 119.8
C263 C264 H264 119.8
C264 C265 C266 122.3(5)
C264 C265 H265 118.8
C266 C265 H265 118.8
C261 C266 C265 117.9(5)
C261 C266 H266 121.0
C265 C266 H266 121.0
C26C C26B C26A 132.4(18)
C26D C26C C26B 131(2)
C32 N31 C35 106.5(2)
C32 N31 Zn 126.13(17)
C35 N31 Zn 126.19(15)
N31 C32 C26 125.0(2)
N31 C32 C33 109.4(2)
C26 C32 C33 125.5(2)
C34 C33 C32 107.6(2)
C34 C33 H33 126.2
C32 C33 H33 126.2
C33 C34 C35 106.8(2)
C33 C34 H34 126.6
C35 C34 H34 126.6
N31 C35 C36 125.7(2)
N31 C35 C34 109.68(19)
C36 C35 C34 124.5(2)
C42 C36 C35 124.6(2)
C42 C36 C361 117.39(19)
C35 C36 C361 118.1(2)
C366 C361 C362 118.3(2)
C366 C361 C36 120.7(2)
C362 C361 C36 121.0(2)
C363 C362 C361 120.6(2)
C363 C362 H362 119.7
C361 C362 H362 119.7
C364 C363 C362 120.3(2)
C364 C363 H363 119.8
C362 C363 H363 119.8
C365 C364 C363 119.9(2)
C365 C364 H364 120.1
C363 C364 H364 120.1
C364 C365 C366 120.1(2)
C364 C365 H365 120.0
C366 C365 H365 120.0
C365 C366 C361 120.9(2)
C365 C366 H366 119.6
C361 C366 H366 119.6
C42 N41 C45 106.70(17)
C42 N41 Zn 126.99(14)
C45 N41 Zn 126.30(14)
N41 C42 C36 126.07(19)
N41 C42 C43 109.45(19)
C36 C42 C43 124.5(2)
C44 C43 C42 107.41(19)
C44 C43 H43 126.3
C42 C43 H43 126.3
C43 C44 C45 106.90(19)
C43 C44 H44 126.6
C45 C44 H44 126.6
N41 C45 C46 126.10(19)
N41 C45 C44 109.51(19)
C46 C45 C44 124.39(19)
C45 C46 C12 125.0(2)
C45 C46 C461 116.68(18)
C12 C46 C461 118.24(19)
C462 C461 C469 119.63(19)
C462 C461 C46 117.5(2)
C469 C461 C46 122.78(19)
C461 C462 C463 121.8(2)
C461 C462 H462 119.1
C463 C462 H462 119.1
C464 C463 C462 119.9(2)
C464 C463 H463 120.1
C462 C463 H463 120.1
C463 C464 C470 121.3(2)
C463 C464 H464 119.4
C470 C464 H464 119.4
C466 C465 C470 120.6(2)
C466 C465 H465 119.7
C470 C465 H465 119.7
C465 C466 C467 119.7(2)
C465 C466 H466 120.2
C467 C466 H466 120.2
C468 C467 C466 122.4(2)
C468 C467 H467 118.8
C466 C467 H467 118.8
C467 C468 C469 119.6(2)
C467 C468 C471 115.6(2)
C469 C468 C471 124.8(2)
C470 C469 C468 116.9(2)
C470 C469 C461 117.2(2)
C468 C469 C461 125.91(19)
C464 C470 C465 119.4(2)
C464 C470 C469 119.9(2)
C465 C470 C469 120.7(2)
C479 C471 C472 119.6(2)
C479 C471 C468 121.3(2)
C472 C471 C468 118.9(2)
C473 C472 C471 119.6(3)
C473 C472 H472 120.2
C471 C472 H472 120.2
C472 C473 C477 120.2(3)
C472 C473 C47B 148.8(8)
C477 C473 C47B 91.0(8)
C472 C473 C474 129.6(6)
C477 C473 C474 109.9(5)
C47B C473 C474 19.9(7)
C472 C473 C47A 126.3(12)
C477 C473 C47A 110.1(12)
C47B C473 C47A 26.3(12)
C474 C473 C47A 23.0(11)
C472 C473 C47C 114.2(6)
C477 C473 C47C 125.6(5)
C47B C473 C47C 34.7(10)
C474 C473 C47C 16.7(5)
C47A C473 C47C 22.3(11)
C47B C474 C47C 145(4)
C47B C474 C47A 79(4)
C47C C474 C47A 66(3)
C47B C474 C475 59(2)
C47C C474 C475 139(2)
C47A C474 C475 111(3)
C47B C474 C473 69(2)
C47C C474 C473 107(2)
C47A C474 C473 95(3)
C475 C474 C473 113.9(9)
C47B C474 C47D 41(2)
C47C C474 C47D 157(2)
C47A C474 C47D 107(4)
C475 C474 C47D 19.9(6)
C473 C474 C47D 95.4(7)
C47B C474 C47E 25(2)
C47C C474 C47E 140(2)
C47A C474 C47E 78(4)
C475 C474 C47E 41.6(10)
C473 C474 C47E 93.5(10)
C47D C474 C47E 29.8(9)
C47C C47A C474 46(3)
C47C C47A C47B 87(4)
C474 C47A C47B 41(2)
C47C C47A C475 84(3)
C474 C47A C475 47(3)
C47B C47A C475 35(2)
C47C C47A C473 81(3)
C474 C47A C473 62(2)
C47B C47A C473 54(2)
C475 C47A C473 88.8(17)
C47C C47A C47E 124(4)
C474 C47A C47E 81(4)
C47B C47A C47E 45(3)
C475 C47A C47E 40.3(12)
C473 C47A C47E 87.6(18)
C474 C47B C47A 59(3)
C474 C47B C47C 17.5(19)
C47A C47B C47C 42(3)
C474 C47B C475 98(3)
C47A C47B C475 121(3)
C47C C47B C475 109.5(18)
C474 C47B C47E 146(3)
C47A C47B C47E 111(4)
C47C C47B C47E 143(2)
C475 C47B C47E 56.8(14)
C474 C47B C473 91(2)
C47A C47B C473 99(3)
C47C C47B C473 91.0(13)
C475 C47B C473 136.9(16)
C47E C47B C473 122.7(18)
C474 C47B C47D 126(3)
C47A C47B C47D 140(3)
C47C C47B C47D 138.8(18)
C475 C47B C47D 29.4(7)
C47E C47B C47D 38.5(12)
C473 C47B C47D 118.7(13)
C474 C47B C476 157(3)
C47A C47B C476 141(4)
C47C C47B C476 173.0(18)
C475 C47B C476 63.6(10)
C47E C47B C476 34.8(12)
C473 C47B C476 93.6(10)
C47D C47B C476 34.2(6)
C474 C47B C477 133(3)
C47A C47B C477 129(3)
C47C C47B C477 135.3(13)
C475 C47B C477 106.5(13)
C47E C47B C477 79.6(14)
C473 C47B C477 44.2(5)
C47D C47B C477 79.3(9)
C476 C47B C477 49.6(6)
C474 C47C C47A 68(3)
C474 C47C C47B 17.3(19)
C47A C47C C47B 51(3)
C474 C47C C475 29.4(17)
C47A C47C C475 73(3)
C47B C47C C475 37.9(11)
C474 C47C C473 56.6(18)
C47A C47C C473 77(3)
C47B C47C C473 54.3(10)
C475 C47C C473 86.0(8)
C47D C475 C47B 99.9(17)
C47D C475 C47E 50.6(16)
C47B C475 C47E 70.6(16)
C47D C475 C474 121.9(15)
C47B C475 C474 23.1(9)
C47E C475 C474 91.7(15)
C47D C475 C476 23.1(11)
C47B C475 C476 76.9(11)
C47E C475 C476 38.5(13)
C474 C475 C476 99.3(8)
C47D C475 C47A 116.7(18)
C47B C475 C47A 23.2(13)
C47E C475 C47A 74.7(18)
C474 C475 C47A 22.2(12)
C476 C475 C47A 93.9(13)
C47D C475 C47C 132.4(15)
C47B C475 C47C 32.6(11)
C47E C475 C47C 96.8(15)
C474 C475 C47C 11.3(7)
C476 C475 C47C 109.5(7)
C47A C475 C47C 22.5(11)
C475 C47D C47E 92(2)
C475 C47D C476 140.1(18)
C47E C47D C476 63.1(18)
C475 C47D C47B 50.6(13)
C47E C47D C47B 65.0(19)
C476 C47D C47B 89.6(11)
C475 C47D C47F 148.3(16)
C47E C47D C47F 68.4(19)
C476 C47D C47F 8.3(7)
C47B C47D C47F 97.7(10)
C475 C47D C47G 132.2(17)
C47E C47D C47G 44.4(19)
C476 C47D C47G 20.2(10)
C47B C47D C47G 86.9(12)
C47F C47D C47G 24.0(7)
C475 C47D C474 38.2(11)
C47E C47D C474 75.1(18)
C476 C47D C474 102.5(9)
C47B C47D C474 13.5(8)
C47F C47D C474 110.5(7)
C47G C47D C474 100.4(9)
C47D C47E C476 61.1(19)
C47D C47E C47G 102(3)
C476 C47E C47G 42.5(15)
C47D C47E C475 37.1(13)
C476 C47E C475 93(2)
C47G C47E C475 136(3)
C47D C47E C47B 77(2)
C476 C47E C47B 95(2)
C47G C47E C47B 115(2)
C475 C47E C47B 52.6(13)
C47D C47E C47F 77(2)
C476 C47E C47F 17.3(9)
C47G C47E C47F 25.4(12)
C475 C47E C47F 111(2)
C47B C47E C47F 106.0(19)
C47D C47E C47A 97(2)
C476 C47E C47A 116(2)
C47G C47E C47A 123(2)
C475 C47E C47A 65.0(17)
C47B C47E C47A 23.8(13)
C47F C47E C47A 123.8(19)
C47D C47E C474 75.1(18)
C476 C47E C474 102(2)
C47G C47E C474 124(2)
C475 C47E C474 46.7(10)
C47B C47E C474 9.3(9)
C47F C47E C474 114.1(16)
C47A C47E C474 21.8(11)
C47F C476 C47G 54.3(16)
C47F C476 C47D 159.1(17)
C47G C476 C47D 135(2)
C47F C476 C47E 135(2)
C47G C476 C47E 81(2)
C47D C476 C47E 55.8(16)
C47F C476 C47H 9.0(16)
C47G C476 C47H 56(2)
C47D C476 C47H 150.6(16)
C47E C476 C47H 134(2)
C47F C476 C477 74.3(11)
C47G C476 C477 88.1(15)
C47D C476 C477 120.2(9)
C47E C476 C477 115.3(16)
C47H C476 C477 82.8(13)
C47F C476 C475 175.5(15)
C47G C476 C475 129(2)
C47D C476 C475 16.8(8)
C47E C476 C475 48.2(17)
C47H C476 C475 167.4(14)
C477 C476 C475 107.5(6)
C47F C476 C47B 144.2(14)
C47G C476 C47B 108.3(19)
C47D C476 C47B 56.2(9)
C47E C476 C47B 50.5(16)
C47H C476 C47B 153.1(15)
C477 C476 C47B 74.2(6)
C475 C476 C47B 39.4(7)
C476 C47F C47G 76(2)
C476 C47F C47H 165(3)
C47G C47F C47H 107(3)
C476 C47F C47E 27.6(14)
C47G C47F C47E 49(2)
C47H C47F C47E 149(3)
C476 C47F C477 82.2(12)
C47G C47F C477 96.9(19)
C47H C47F C477 112(2)
C47E C47F C477 92.2(11)
C476 C47F C47D 12.6(10)
C47G C47F C47D 83(2)
C47H C47F C47D 153(2)
C47E C47F C47D 34.4(10)
C477 C47F C47D 91.5(7)
C47F C47G C476 50.1(18)
C47F C47G C47E 106(3)
C476 C47G C47E 56.2(19)
C47F C47G C47H 44(2)
C476 C47G C47H 93(3)
C47E C47G C47H 144(3)
C47F C47G C47D 73(2)
C476 C47G C47D 24.7(12)
C47E C47G C47D 33.1(15)
C47H C47G C47D 113(2)
C47F C47G C477 60.6(17)
C476 C47G C477 64.6(14)
C47E C47G C477 95.1(18)
C47H C47G C477 84.5(19)
C47D C47G C477 82.3(10)
C47F C47H C47G 29.6(16)
C47F C47H C476 6.1(11)
C47G C47H C476 30.8(13)
C47F C47H C47I 110(3)
C47G C47H C47I 113(3)
C476 C47H C47I 116(2)
C478 C477 C473 120.7(3)
C478 C477 C47F 115.6(5)
C473 C477 C47F 123.7(5)
C478 C477 C476 138.2(5)
C473 C477 C476 100.8(5)
C47F C477 C476 23.5(4)
C478 C477 C47G 124.6(8)
C473 C477 C47G 110.8(7)
C47F C477 C47G 22.5(7)
C476 C477 C47G 27.3(7)
C478 C477 C47B 165.5(6)
C473 C477 C47B 44.8(5)
C47F C477 C47B 78.9(6)
C476 C477 C47B 56.2(6)
C47G C477 C47B 68.5(9)
C477 C478 C479 119.2(3)
C477 C478 H478 120.4
C479 C478 H478 120.4
C478 C479 C471 120.7(3)
C478 C479 H479 119.7
C471 C479 H479 119.7

loop_
_geom_bond_atom_site_label_1
_geom_bond_atom_site_label_2
_geom_bond_distance
Zn N41 2.0270(17)
Zn N21 2.0363(19)
Zn N11 2.043(2)
Zn N31 2.054(2)
N11 C12 1.370(3)
N11 C15 1.376(3)
C12 C46 1.409(3)
C12 C13 1.439(3)
C13 C14 1.348(3)
C13 H13 0.9300
C14 C15 1.439(3)
C14 H14 0.9300
C15 C16 1.402(3)
C16 C22 1.399(4)
C16 C161 1.502(3)
C161 C162 1.375(4)
C161 C166 1.416(4)
C162 C163 1.382(4)
C162 H162 0.9300
C163 C164 1.355(6)
C163 H163 0.9300
C164 C165 1.384(6)
C164 H164 0.9300
C165 C166 1.386(5)
C165 H165 0.9300
C166 H166 0.9300
C16A C16B 1.38(4)
C16B C16C 1.41(3)
N21 C25 1.368(3)
N21 C22 1.377(3)
C22 C23 1.441(3)
C23 C24 1.335(4)
C23 H23 0.9300
C24 C25 1.449(4)
C24 H24 0.9300
C25 C26 1.394(4)
C26 C32 1.411(4)
C26 C261 1.503(3)
C261 C262 1.336(11)
C261 C266 1.375(5)
C262 C263 1.353(11)
C262 H262 0.9300
C263 C264 1.409(9)
C263 H263 0.9300
C264 C265 1.372(10)
C264 H264 0.9300
C265 C266 1.398(5)
C265 H265 0.9300
C266 H266 0.9300
C26A C26B 1.85(3)
C26B C26C 1.38(3)
C26C C26D 1.37(3)
N31 C32 1.374(3)
N31 C35 1.376(3)
C32 C33 1.436(4)
C33 C34 1.354(3)
C33 H33 0.9300
C34 C35 1.440(3)
C34 H34 0.9300
C35 C36 1.405(3)
C36 C42 1.404(3)
C36 C361 1.499(3)
C361 C366 1.393(3)
C361 C362 1.394(3)
C362 C363 1.388(3)
C362 H362 0.9300
C363 C364 1.385(4)
C363 H363 0.9300
C364 C365 1.373(4)
C364 H364 0.9300
C365 C366 1.393(4)
C365 H365 0.9300
C366 H366 0.9300
N41 C42 1.372(3)
N41 C45 1.372(3)
C42 C43 1.438(3)
C43 C44 1.352(3)
C43 H43 0.9300
C44 C45 1.443(3)
C44 H44 0.9300
C45 C46 1.399(3)
C46 C461 1.498(3)
C461 C462 1.379(3)
C461 C469 1.442(3)
C462 C463 1.407(3)
C462 H462 0.9300
C463 C464 1.349(4)
C463 H463 0.9300
C464 C470 1.416(3)
C464 H464 0.9300
C465 C466 1.359(4)
C465 C470 1.418(3)
C465 H465 0.9300
C466 C467 1.408(3)
C466 H466 0.9300
C467 C468 1.378(3)
C467 H467 0.9300
C468 C469 1.441(3)
C468 C471 1.495(3)
C469 C470 1.439(3)
C471 C479 1.389(4)
C471 C472 1.397(4)
C472 C473 1.385(4)
C472 H472 0.9300
C473 C477 1.386(5)
C473 C47B 1.400(16)
C473 C474 1.503(9)
C473 C47A 1.70(3)
C473 C47C 1.725(14)
C474 C47B 0.512(18)
C474 C47C 0.516(15)
C474 C47A 0.67(3)
C474 C475 1.293(13)
C474 C47D 1.775(15)
C474 C47E 1.78(3)
C47A C47C 0.66(3)
C47A C47B 0.76(3)
C47A C475 1.65(3)
C47A C47E 1.76(4)
C47B C47C 0.98(3)
C47B C475 1.120(18)
C47B C47E 1.33(3)
C47B C47D 1.43(2)
C47B C476 1.72(2)
C47B C477 1.987(18)
C47C C475 1.718(16)
C475 C47D 0.712(11)
C475 C47E 1.18(3)
C475 C476 1.579(13)
C47D C47E 0.91(3)
C47D C476 0.965(12)
C47D C47F 1.573(14)
C47D C47G 1.63(2)
C47E C476 0.98(3)
C47E C47G 1.17(3)
C47E C47F 1.50(3)
C476 C47F 0.633(10)
C476 C47G 0.80(2)
C476 C47H 1.56(4)
C476 C477 1.573(8)
C47F C47G 0.67(2)
C47F C47H 0.94(3)
C47F C477 1.528(8)
C47G C47H 1.30(4)
C47G C477 1.74(2)
C47H C47I 1.71(5)
C477 C478 1.381(5)
C478 C479 1.389(4)
C478 H478 0.9300
C479 H479 0.9300
